data_2207968
loop_
_publ_author_name
'Tian, Xiaoyan'
'Wu, Yunshan'
'Gong, Ningbo'
'Lu, Yang'
'Fang, Weishuo'

_publ_section_title (3a<i>RS</i>,7a<i>RS</i>)-3a-Hydroxy-3,3a,7,7a-tetrahydrobenzofuran-2,6-dione
_journal_coeditor_code BH6047
_journal_issue 2
_journal_name_full 'Acta Crystallographica Section E'
_journal_page_first o458
_journal_page_last o459
_journal_paper_doi 10.1107/S1600536805042868
_journal_volume 62
_journal_year 2006
_chemical_formula_iupac 'C8 H8 O4'
_chemical_formula_moiety 'C8 H8 O4'
_chemical_formula_sum 'C8 H8 O4'
_chemical_formula_weight 168.15
_chemical_melting_point 383.0(10)
_chemical_name_common 'senecio lactone'
_chemical_name_systematic
;
(3aRS,7aRS)-3a-Hydroxy-3,3a,7,7a-tetrahydrobenzofuran-2,6-dione
;
_space_group_IT_number 14
_symmetry_cell_setting monoclinic
_symmetry_space_group_name_Hall '-P 2yn'
_symmetry_space_group_name_H-M 'P 1 21/n 1'
_atom_sites_solution_hydrogens geom
_atom_sites_solution_primary direct
_atom_sites_solution_secondary difmap
_cell_angle_alpha 90.00
_cell_angle_beta 102.06(3)
_cell_angle_gamma 90.00
_cell_formula_units_Z 4
_cell_length_a 6.7870(14)
_cell_length_b 10.711(2)
_cell_length_c 10.311(2)
_cell_measurement_reflns_used 2341
_cell_measurement_temperature 295(2)
_cell_measurement_theta_max 25.00
_cell_measurement_theta_min 2.77
_cell_volume 733.0(3)
_computing_cell_refinement 'SCALE (Otwinowski & Minor, 1997)'
_computing_data_collection 'DENZO (Otwinowski & Minor, 1997)'
_computing_data_reduction SCALE
_computing_molecular_graphics
;
ORTEPII (Johnson, 1976) and PLUTON (Spek, 2003)
;
_computing_publication_material SHELXL97
_computing_structure_refinement 'SHELXL97 (Sheldrick, 1997)'
_computing_structure_solution 'SHELXS97 (Sheldrick, 1997)'
_diffrn_ambient_temperature 295(2)
_diffrn_measured_fraction_theta_full 0.948
_diffrn_measured_fraction_theta_max 0.930
_diffrn_measurement_device_type 'MAC DIP-2030K'
_diffrn_measurement_method \w
_diffrn_radiation_monochromator graphite
_diffrn_radiation_source rotating-anode
_diffrn_radiation_type MoK\a
_diffrn_radiation_wavelength 0.71073
_diffrn_reflns_av_R_equivalents 0.032
_diffrn_reflns_av_sigmaI/netI 0.0139
_diffrn_reflns_limit_h_max 8
_diffrn_reflns_limit_h_min 0
_diffrn_reflns_limit_k_max 13
_diffrn_reflns_limit_k_min -12
_diffrn_reflns_limit_l_max 12
_diffrn_reflns_limit_l_min -13
_diffrn_reflns_number 2341
_diffrn_reflns_theta_full 25.00
_diffrn_reflns_theta_max 25.00
_diffrn_reflns_theta_min 2.77
_diffrn_standards_decay_% 0
_diffrn_standards_interval_count 0
_diffrn_standards_interval_time 0
_diffrn_standards_number 0
_exptl_absorpt_coefficient_mu 0.124
_exptl_absorpt_correction_type none
_exptl_crystal_colour Colourless
_exptl_crystal_density_diffrn 1.524
_exptl_crystal_density_method 'not measured'
_exptl_crystal_description Plate
_exptl_crystal_F_000 352
_exptl_crystal_size_max 0.50
_exptl_crystal_size_mid 0.40
_exptl_crystal_size_min 0.10
_refine_diff_density_max 0.237
_refine_diff_density_min -0.175
_refine_ls_extinction_coef 0.122(15)
_refine_ls_extinction_expression Fc^*^=kFc[1+0.001xFc^2^\l^3^/sin(2\q)]^-1/4^
_refine_ls_extinction_method SHELXL97
_refine_ls_goodness_of_fit_ref 1.267
_refine_ls_hydrogen_treatment constr
_refine_ls_matrix_type full
_refine_ls_number_parameters 110
_refine_ls_number_reflns 1534
_refine_ls_number_restraints 0
_refine_ls_restrained_S_all 1.267
_refine_ls_R_factor_all 0.0553
_refine_ls_R_factor_gt 0.0553
_refine_ls_shift/su_max 0.000
_refine_ls_shift/su_mean 0.000
_refine_ls_structure_factor_coef Fsqd
_refine_ls_weighting_details 'calc w=1/[\s^2^(Fo^2^)+(0.0589P)^2^+0.3161P] where P=(Fo^2^+2Fc^2^)/3'
_refine_ls_weighting_scheme calc
_refine_ls_wR_factor_gt 0.1466
_refine_ls_wR_factor_ref 0.1466
_reflns_number_gt 1533
_reflns_number_total 1534
_reflns_threshold_expression I>2\s(I)
_cod_data_source_file bh6047.cif
_cod_data_source_block I
_cod_depositor_comments
;
The following automatic conversions were performed:

'_chemical_melting_point' value '382-384' was changed to '383.0(10)'
- the average value was taken and precision was estimated.

Automatic conversion script
Id: cif_fix_values 1646 2011-03-28 12:23:43Z adriana 

The following automatic conversions were performed:

'_chemical_melting_point' value '382-384' was changed to '383.0(10)'
- the average value was taken and precision was estimated.

Automatic conversion script
Id: cif_fix_values 1715 2011-07-08 13:25:40Z adriana 
;
_cod_original_sg_symbol_H-M 'P 21/n'
_cod_database_code 2207968
_cod_database_fobs_code 2207968

loop_
_symmetry_equiv_pos_as_xyz
'x, y, z'
'-x+1/2, y+1/2, -z+1/2'
'-x, -y, -z'
'x-1/2, -y-1/2, z-1/2'

loop_
_atom_site_label
_atom_site_fract_x
_atom_site_fract_y
_atom_site_fract_z
_atom_site_U_iso_or_equiv
_atom_site_adp_type
_atom_site_calc_flag
_atom_site_refinement_flags
_atom_site_occupancy
_atom_site_type_symbol
O1 -0.1607(2) -0.06981(15) -0.60570(15) 0.0488(4) Uani d . 1 O
O2 -0.4950(2) -0.08404(16) -0.63864(16) 0.0562(5) Uani d . 1 O
O3 -0.1067(2) -0.32862(14) -0.67556(16) 0.0498(4) Uani d . 1 O
H3A 0.0040 -0.3626 -0.6585 0.075 Uiso calc R 1 H
O4 0.2691(2) 0.02618(16) -0.90892(16) 0.0546(5) Uani d . 1 O
C1 -0.3425(3) -0.10692(19) -0.6760(2) 0.0424(5) Uani d . 1 C
C2 -0.3156(3) -0.17683(19) -0.7978(2) 0.0415(5) Uani d . 1 C
H2A -0.4086 -0.2464 -0.8170 0.050 Uiso calc R 1 H
H2B -0.3336 -0.1224 -0.8746 0.050 Uiso calc R 1 H
C3 -0.0981(3) -0.22170(17) -0.75689(19) 0.0378(5) Uani d . 1 C
C4 0.0063(3) -0.2518(2) -0.8676(2) 0.0421(5) Uani d . 1 C
H4A -0.0161 -0.3297 -0.9078 0.051 Uiso calc R 1 H
C5 0.1292(3) -0.17322(19) -0.9117(2) 0.0433(5) Uani d . 1 C
H5A 0.1945 -0.1999 -0.9776 0.052 Uiso calc R 1 H
C6 0.1652(3) -0.04606(19) -0.8599(2) 0.0421(5) Uani d . 1 C
C7 0.0591(3) -0.00511(19) -0.7529(2) 0.0446(5) Uani d . 1 C
H7A 0.1470 0.0511 -0.6935 0.054 Uiso calc R 1 H
H7B -0.0605 0.0414 -0.7935 0.054 Uiso calc R 1 H
C8 -0.0026(3) -0.1112(2) -0.6716(2) 0.0412(5) Uani d . 1 C
H8A 0.1143 -0.1398 -0.6056 0.049 Uiso calc R 1 H

loop_
_atom_site_aniso_label
_atom_site_aniso_U_11
_atom_site_aniso_U_22
_atom_site_aniso_U_33
_atom_site_aniso_U_12
_atom_site_aniso_U_13
_atom_site_aniso_U_23
O1 0.0446(8) 0.0609(9) 0.0429(8) 0.0028(7) 0.0139(6) -0.0098(7)
O2 0.0484(9) 0.0675(11) 0.0580(10) 0.0130(7) 0.0235(7) 0.0091(8)
O3 0.0492(8) 0.0429(8) 0.0612(9) 0.0076(6) 0.0205(7) 0.0153(7)
O4 0.0534(9) 0.0562(9) 0.0545(9) -0.0137(7) 0.0122(7) 0.0086(7)
C1 0.0422(10) 0.0444(10) 0.0425(10) 0.0056(8) 0.0135(8) 0.0079(8)
C2 0.0379(9) 0.0436(10) 0.0432(10) -0.0004(8) 0.0091(8) 0.0017(8)
C3 0.0385(9) 0.0354(9) 0.0409(9) 0.0004(7) 0.0116(7) 0.0032(7)
C4 0.0439(10) 0.0395(9) 0.0444(10) 0.0013(8) 0.0129(8) -0.0035(8)
C5 0.0434(10) 0.0466(11) 0.0432(10) 0.0024(8) 0.0161(8) -0.0013(8)
C6 0.0368(9) 0.0435(10) 0.0444(10) -0.0009(8) 0.0051(8) 0.0057(8)
C7 0.0424(10) 0.0388(10) 0.0529(11) -0.0021(8) 0.0108(9) -0.0058(9)
C8 0.0365(9) 0.0477(11) 0.0395(9) 0.0038(8) 0.0083(7) -0.0034(8)

loop_
_atom_type_symbol
_atom_type_description
_atom_type_scat_dispersion_real
_atom_type_scat_dispersion_imag
_atom_type_scat_source
C C 0.0033 0.0016 'International Tables Vol C Tables 4.2.6.8 and 6.1.1.4'
H H 0.0000 0.0000 'International Tables Vol C Tables 4.2.6.8 and 6.1.1.4'
O O 0.0106 0.0060 'International Tables Vol C Tables 4.2.6.8 and 6.1.1.4'

loop_
_geom_angle_atom_site_label_1
_geom_angle_atom_site_label_2
_geom_angle_atom_site_label_3
_geom_angle
_geom_angle_publ_flag
C1 O1 C8 109.83(15) yes
C3 O3 H3A 109.5 ?
O2 C1 O1 121.2(2) ?
O2 C1 C2 129.1(2) ?
O1 C1 C2 109.70(16) ?
C1 C2 C3 101.82(16) ?
C1 C2 H2A 111.4 ?
C3 C2 H2A 111.4 ?
C1 C2 H2B 111.4 ?
C3 C2 H2B 111.4 ?
H2A C2 H2B 109.3 ?
O3 C3 C4 111.02(15) ?
O3 C3 C2 105.02(15) ?
C4 C3 C2 116.16(17) ?
O3 C3 C8 110.27(16) ?
C4 C3 C8 113.06(16) ?
C2 C3 C8 100.60(15) ?
C5 C4 C3 123.65(19) yes
C5 C4 H4A 118.2 ?
C3 C4 H4A 118.2 ?
C4 C5 C6 122.18(18) yes
C4 C5 H5A 118.9 ?
C6 C5 H5A 118.9 ?
O4 C6 C5 120.22(19) ?
O4 C6 C7 121.59(19) ?
C5 C6 C7 118.04(17) ?
C6 C7 C8 114.55(17) ?
C6 C7 H7A 108.6 ?
C8 C7 H7A 108.6 ?
C6 C7 H7B 108.6 ?
C8 C7 H7B 108.6 ?
H7A C7 H7B 107.6 ?
O1 C8 C7 110.18(17) ?
O1 C8 C3 103.77(15) ?
C7 C8 C3 113.09(17) ?
O1 C8 H8A 109.9 ?
C7 C8 H8A 109.9 ?
C3 C8 H8A 109.9 ?

loop_
_geom_bond_atom_site_label_1
_geom_bond_atom_site_label_2
_geom_bond_distance
_geom_bond_publ_flag
O1 C1 1.354(3) yes
O1 C8 1.454(2) yes
O2 C1 1.203(2) yes
O3 C3 1.428(2) yes
O3 H3A 0.8200 ?
O4 C6 1.225(2) yes
C1 C2 1.506(3) ?
C2 C3 1.526(3) ?
C2 H2A 0.9700 ?
C2 H2B 0.9700 ?
C3 C4 1.500(3) ?
C3 C8 1.535(3) ?
C4 C5 1.330(3) yes
C4 H4A 0.9300 ?
C5 C6 1.465(3) yes
C5 H5A 0.9300 ?
C6 C7 1.503(3) ?
C7 C8 1.522(3) ?
C7 H7A 0.9700 ?
C7 H7B 0.9700 ?
C8 H8A 0.9800 ?

loop_
_geom_hbond_atom_site_label_D
_geom_hbond_atom_site_label_H
_geom_hbond_atom_site_label_A
_geom_hbond_site_symmetry_A
_geom_hbond_distance_DH
_geom_hbond_distance_HA
_geom_hbond_distance_DA
_geom_hbond_angle_DHA
O3 H3A O4 2_543 0.820 1.956 2.756(2) 165

loop_
_geom_torsion_atom_site_label_1
_geom_torsion_atom_site_label_2
_geom_torsion_atom_site_label_3
_geom_torsion_atom_site_label_4
_geom_torsion
C8 O1 C1 O2 179.06(19)
C8 O1 C1 C2 -0.4(2)
O2 C1 C2 C3 -156.0(2)
O1 C1 C2 C3 23.4(2)
C1 C2 C3 O3 79.57(18)
C1 C2 C3 C4 -157.36(16)
C1 C2 C3 C8 -34.95(18)
O3 C3 C4 C5 -142.3(2)
C2 C3 C4 C5 97.8(2)
C8 C3 C4 C5 -17.8(3)
C3 C4 C5 C6 -3.4(3)
C4 C5 C6 O4 -175.3(2)
C4 C5 C6 C7 0.3(3)
O4 C6 C7 C8 -160.35(19)
C5 C6 C7 C8 24.1(3)
C1 O1 C8 C7 98.59(19)
C1 O1 C8 C3 -22.8(2)
C6 C7 C8 O1 -159.93(16)
C6 C7 C8 C3 -44.3(2)
O3 C3 C8 O1 -74.90(18)
C4 C3 C8 O1 160.15(16)
C2 C3 C8 O1 35.60(18)
O3 C3 C8 C7 165.73(15)
C4 C3 C8 C7 40.8(2)
C2 C3 C8 C7 -83.77(19)

loop_
_cod_related_entry_id
_cod_related_entry_database
_cod_related_entry_code
1 ChemSpider 21126622
